data_4061591
_journal_name_full Organometallics
_journal_paper_doi 10.1021/om050403d
_journal_year 2005
_chemical_formula_moiety 'C92 H90 Cl4 Fe2 P4'
_chemical_formula_sum 'C92 H90 Cl4 Fe2 P4'
_chemical_formula_weight 1573.02
_space_group_IT_number 2
_space_group_name_Hall '-P 1'
_space_group_name_H-M_alt 'P -1'
_symmetry_cell_setting triclinic
_symmetry_Int_Tables_number 2
_symmetry_space_group_name_Hall '-P 1'
_symmetry_space_group_name_H-M 'P -1'
_cell_angle_alpha 85.882(5)
_cell_angle_beta 79.527(5)
_cell_angle_gamma 73.952(5)
_cell_formula_units_Z 1
_cell_length_a 9.587(5)
_cell_length_b 13.173(5)
_cell_length_c 16.586(5)
_cell_measurement_temperature 293(2)
_cell_volume 1979.0(14)
_diffrn_ambient_temperature 293(2)
_exptl_crystal_density_diffrn 1.32
_cod_database_code 4061591

loop_
_symmetry_equiv_pos_as_xyz
'x, y, z'
'-x, -y, -z'

loop_
_atom_site_label
_atom_site_type_symbol
_atom_site_fract_x
_atom_site_fract_y
_atom_site_fract_z
_atom_site_U_iso_or_equiv
_atom_site_adp_type
_atom_site_occupancy
_atom_site_symmetry_multiplicity
_atom_site_calc_flag
_atom_site_refinement_flags
_atom_site_disorder_assembly
_atom_site_disorder_group
C78 C 0.7769(5) 0.1536(4) 0.4765(3) 0.0593(12) Uiso 1 1 d . . .
H78 H 0.8314 0.201 0.4558 0.071 Uiso 1 1 calc R . .
Fe1 Fe 0.35688(6) 0.26571(4) 0.20233(3) 0.03845(17) Uani 1 1 d . . .
P2 P 0.20308(11) 0.17234(8) 0.19622(6) 0.0397(2) Uani 1 1 d . . .
P1 P 0.17762(11) 0.36399(8) 0.28678(6) 0.0412(3) Uani 1 1 d . . .
C51 C 0.0749(4) 0.2763(3) 0.3449(2) 0.0452(9) Uani 1 1 d . . .
H51A H 0.1309 0.2341 0.3846 0.054 Uiso 1 1 calc R . .
H51B H -0.0182 0.3176 0.3743 0.054 Uiso 1 1 calc R . .
C52 C 0.0478(4) 0.2048(3) 0.2847(2) 0.0461(10) Uani 1 1 d . . .
H52A H -0.0427 0.2395 0.2643 0.055 Uiso 1 1 calc R . .
H52B H 0.0358 0.1399 0.3129 0.055 Uiso 1 1 calc R . .
C74 C 0.3859(4) -0.0102(3) 0.4603(2) 0.0399(9) Uani 1 1 d . . .
C71 C 0.4324(4) 0.1282(3) 0.3578(2) 0.0441(9) Uani 1 1 d . . .
C76 C 0.5803(4) 0.0742(3) 0.4693(2) 0.0425(9) Uani 1 1 d . . .
C75 C 0.4648(4) 0.0651(3) 0.4285(2) 0.0406(9) Uani 1 1 d . . .
C40 C 0.2660(4) 0.0265(3) 0.2039(2) 0.0442(9) Uani 1 1 d . . .
C70 C 0.4010(4) 0.1827(3) 0.2972(2) 0.0406(9) Uani 1 1 d . . .
C73 C 0.2683(5) -0.0205(4) 0.4234(3) 0.0555(11) Uani 1 1 d . . .
H73 H 0.2452 0.0207 0.3773 0.067 Uiso 1 1 calc R . .
C61 C 0.4161(5) 0.3222(4) 0.0809(3) 0.0530(11) Uani 1 1 d . . .
C60 C 0.4366(5) 0.3902(4) 0.1382(3) 0.0522(11) Uani 1 1 d . . .
C77 C 0.6647(5) 0.1465(4) 0.4398(3) 0.0514(10) Uani 1 1 d . . .
H77 H 0.6426 0.1897 0.3944 0.062 Uiso 1 1 calc R . .
C10 C 0.2229(5) 0.4364(3) 0.3638(3) 0.0502(10) Uani 1 1 d . . .
C31 C -0.0166(5) 0.2697(4) 0.1003(3) 0.0545(11) Uani 1 1 d . . .
H31 H -0.0512 0.3195 0.1413 0.065 Uiso 1 1 calc R . .
C64 C 0.5397(5) 0.3279(4) 0.1871(3) 0.0513(10) Uani 1 1 d . . .
C20 C 0.0252(4) 0.4647(3) 0.2502(3) 0.0468(10) Uani 1 1 d . . .
C30 C 0.1045(4) 0.1861(3) 0.1083(3) 0.0476(10) Uani 1 1 d . . .
C63 C 0.5877(4) 0.2232(3) 0.1571(3) 0.0481(10) Uani 1 1 d . . .
C72 C 0.1888(5) -0.0897(4) 0.4544(3) 0.0662(13) Uani 1 1 d . . .
H72 H 0.1113 -0.0947 0.4298 0.079 Uiso 1 1 calc R . .
C25 C 0.0297(5) 0.4867(4) 0.1669(3) 0.0590(12) Uani 1 1 d . . .
H25 H 0.1123 0.4535 0.13 0.071 Uiso 1 1 calc R . .
C45 C 0.4145(5) -0.0235(3) 0.2028(3) 0.0530(11) Uani 1 1 d . . .
H45 H 0.4819 0.0165 0.1976 0.064 Uiso 1 1 calc R . .
C62 C 0.5107(5) 0.2196(4) 0.0928(3) 0.0512(10) Uani 1 1 d . . .
C11 C 0.2882(5) 0.3826(4) 0.4286(3) 0.0590(12) Uani 1 1 d . . .
H11 H 0.3029 0.3098 0.4346 0.071 Uiso 1 1 calc R . .
C42 C 0.2177(6) -0.1440(4) 0.2198(3) 0.0716(14) Uani 1 1 d . . .
H42 H 0.1511 -0.1849 0.2259 0.086 Uiso 1 1 calc R . .
C32 C -0.0887(6) 0.2820(5) 0.0333(3) 0.0732(15) Uani 1 1 d . . .
H32 H -0.1696 0.3394 0.0294 0.088 Uiso 1 1 calc R . .
C69 C 0.5999(5) 0.3693(4) 0.2514(3) 0.0656(13) Uani 1 1 d . . .
H69A H 0.5487 0.4424 0.2603 0.098 Uiso 1 1 calc R . .
H69B H 0.703 0.3627 0.2333 0.098 Uiso 1 1 calc R . .
H69C H 0.5866 0.3295 0.3016 0.098 Uiso 1 1 calc R . .
C14 C 0.2490(7) 0.5972(5) 0.4126(4) 0.0875(18) Uani 1 1 d . . .
H14 H 0.2368 0.6697 0.4065 0.105 Uiso 1 1 calc R . .
C15 C 0.2035(6) 0.5452(4) 0.3571(3) 0.0691(14) Uani 1 1 d . . .
H15 H 0.1593 0.5833 0.3148 0.083 Uiso 1 1 calc R . .
C41 C 0.1675(5) -0.0348(4) 0.2130(3) 0.0568(11) Uani 1 1 d . . .
H41 H 0.0676 -0.0027 0.2144 0.068 Uiso 1 1 calc R . .
C21 C -0.0996(5) 0.5154(4) 0.3039(3) 0.0615(12) Uani 1 1 d . . .
H21 H -0.1043 0.5027 0.3601 0.074 Uiso 1 1 calc R . .
C22 C -0.2182(6) 0.5855(4) 0.2739(4) 0.0773(16) Uani 1 1 d . . .
H22 H -0.3023 0.6181 0.3101 0.093 Uiso 1 1 calc R . .
C35 C 0.1527(6) 0.1138(4) 0.0457(3) 0.0673(14) Uani 1 1 d . . .
H35 H 0.2344 0.0566 0.0483 0.081 Uiso 1 1 calc R . .
C67 C 0.5421(6) 0.1300(4) 0.0359(3) 0.0723(14) Uani 1 1 d . . .
H67A H 0.4742 0.1472 -0.0022 0.108 Uiso 1 1 calc R . .
H67B H 0.5313 0.0674 0.067 0.108 Uiso 1 1 calc R . .
H67C H 0.6409 0.1177 0.0064 0.108 Uiso 1 1 calc R . .
C65 C 0.3824(6) 0.5084(4) 0.1394(3) 0.0724(14) Uani 1 1 d . . .
H65A H 0.4119 0.5339 0.1846 0.109 Uiso 1 1 calc R . .
H65B H 0.277 0.5293 0.1454 0.109 Uiso 1 1 calc R . .
H65C H 0.4237 0.5377 0.089 0.109 Uiso 1 1 calc R . .
C66 C 0.3344(5) 0.3547(5) 0.0098(3) 0.0687(14) Uani 1 1 d . . .
H66A H 0.3372 0.293 -0.0187 0.103 Uiso 1 1 calc R . .
H66B H 0.38 0.4003 -0.0271 0.103 Uiso 1 1 calc R . .
H66C H 0.2339 0.3915 0.0297 0.103 Uiso 1 1 calc R . .
C68 C 0.7068(5) 0.1349(4) 0.1847(3) 0.0614(12) Uani 1 1 d . . .
H68A H 0.7406 0.1578 0.2294 0.092 Uiso 1 1 calc R . .
H68B H 0.7873 0.115 0.14 0.092 Uiso 1 1 calc R . .
H68C H 0.6687 0.0753 0.2023 0.092 Uiso 1 1 calc R . .
C43 C 0.3638(6) -0.1919(4) 0.2178(4) 0.0776(16) Uani 1 1 d . . .
H43 H 0.3965 -0.2651 0.2223 0.093 Uiso 1 1 calc R . .
C12 C 0.3314(6) 0.4365(5) 0.4841(3) 0.0759(16) Uani 1 1 d . . .
H12 H 0.3744 0.3996 0.5273 0.091 Uiso 1 1 calc R . .
C44 C 0.4624(6) -0.1326(4) 0.2092(3) 0.0706(14) Uani 1 1 d . . .
H44 H 0.562 -0.1656 0.2077 0.085 Uiso 1 1 calc R . .
C33 C -0.0396(7) 0.2094(6) -0.0263(4) 0.0901(19) Uani 1 1 d . . .
H33 H -0.0878 0.2164 -0.0711 0.108 Uiso 1 1 calc R . .
C13 C 0.3115(6) 0.5436(6) 0.4761(4) 0.0856(18) Uani 1 1 d . . .
H13 H 0.3404 0.5794 0.5138 0.103 Uiso 1 1 calc R . .
C24 C -0.0888(6) 0.5582(4) 0.1381(4) 0.0762(15) Uani 1 1 d . . .
H24 H -0.0843 0.5732 0.0822 0.091 Uiso 1 1 calc R . .
C23 C -0.2112(6) 0.6061(4) 0.1920(4) 0.0755(16) Uani 1 1 d . . .
H23 H -0.2904 0.6532 0.1726 0.091 Uiso 1 1 calc R . .
C34 C 0.0794(8) 0.1264(5) -0.0210(3) 0.093(2) Uani 1 1 d . . .
H34 H 0.1125 0.0772 -0.0625 0.111 Uiso 1 1 calc R . .
Cl1 Cl 0.8357(2) 0.8556(2) 0.25041(17) 0.1352(8) Uani 1 1 d . . .
Cl2 Cl 0.8873(3) 0.7743(2) 0.41229(14) 0.1502(9) Uani 1 1 d . . .
C111 C 0.7824(10) 0.8714(9) 0.3496(8) 0.213(6) Uani 1 1 d . . .
H11A H 0.6801 0.8702 0.3634 0.255 Uiso 1 1 calc R . .
H11B H 0.7877 0.9406 0.3629 0.255 Uiso 1 1 calc R . .

loop_
_atom_site_aniso_label
_atom_site_aniso_U_11
_atom_site_aniso_U_22
_atom_site_aniso_U_33
_atom_site_aniso_U_23
_atom_site_aniso_U_13
_atom_site_aniso_U_12
Fe1 0.0404(3) 0.0395(3) 0.0362(3) 0.0055(2) -0.0076(2) -0.0129(2)
P2 0.0404(5) 0.0399(6) 0.0399(6) 0.0013(4) -0.0094(4) -0.0114(4)
P1 0.0472(6) 0.0388(6) 0.0383(6) 0.0021(4) -0.0088(4) -0.0123(5)
C51 0.047(2) 0.047(2) 0.039(2) 0.0009(18) -0.0023(17) -0.0118(19)
C52 0.046(2) 0.051(3) 0.043(2) 0.0028(19) -0.0061(17) -0.0175(19)
C74 0.041(2) 0.042(2) 0.038(2) -0.0018(17) -0.0074(16) -0.0113(17)
C71 0.049(2) 0.042(2) 0.042(2) 0.0056(18) -0.0114(18) -0.0134(18)
C76 0.051(2) 0.038(2) 0.036(2) 0.0000(17) -0.0070(17) -0.0089(18)
C75 0.046(2) 0.041(2) 0.0331(19) 0.0017(16) -0.0085(16) -0.0077(17)
C40 0.047(2) 0.042(2) 0.045(2) -0.0028(18) -0.0116(17) -0.0126(18)
C70 0.040(2) 0.042(2) 0.044(2) -0.0001(18) -0.0099(16) -0.0149(17)
C73 0.063(3) 0.067(3) 0.045(2) 0.011(2) -0.020(2) -0.027(2)
C61 0.052(2) 0.065(3) 0.043(2) 0.011(2) -0.0029(19) -0.023(2)
C60 0.056(3) 0.050(3) 0.051(3) 0.010(2) -0.002(2) -0.022(2)
C77 0.065(3) 0.052(3) 0.046(2) 0.008(2) -0.015(2) -0.028(2)
C10 0.054(2) 0.049(3) 0.050(2) -0.006(2) -0.0069(19) -0.017(2)
C31 0.056(3) 0.057(3) 0.052(3) 0.006(2) -0.018(2) -0.013(2)
C64 0.048(2) 0.057(3) 0.052(3) 0.011(2) -0.0047(19) -0.024(2)
C20 0.049(2) 0.037(2) 0.054(3) -0.0011(19) -0.0125(19) -0.0099(18)
C30 0.047(2) 0.052(3) 0.047(2) 0.008(2) -0.0119(18) -0.019(2)
C63 0.046(2) 0.051(3) 0.048(2) 0.008(2) -0.0047(18) -0.0184(19)
C72 0.063(3) 0.087(4) 0.063(3) 0.007(3) -0.021(2) -0.039(3)
C25 0.060(3) 0.057(3) 0.057(3) 0.012(2) -0.015(2) -0.012(2)
C45 0.046(2) 0.047(3) 0.068(3) -0.005(2) -0.012(2) -0.013(2)
C62 0.054(2) 0.057(3) 0.042(2) 0.002(2) -0.0004(19) -0.020(2)
C11 0.072(3) 0.062(3) 0.045(3) -0.005(2) -0.014(2) -0.019(2)
C42 0.078(3) 0.048(3) 0.099(4) 0.002(3) -0.022(3) -0.030(3)
C32 0.069(3) 0.088(4) 0.066(3) 0.023(3) -0.033(3) -0.019(3)
C69 0.066(3) 0.075(3) 0.068(3) -0.006(3) -0.012(2) -0.038(3)
C14 0.107(5) 0.071(4) 0.100(5) -0.023(3) -0.029(4) -0.037(4)
C15 0.080(3) 0.056(3) 0.075(3) -0.003(3) -0.020(3) -0.019(3)
C41 0.050(2) 0.046(3) 0.078(3) 0.002(2) -0.017(2) -0.015(2)
C21 0.060(3) 0.056(3) 0.062(3) -0.018(2) -0.007(2) -0.003(2)
C22 0.064(3) 0.069(4) 0.089(4) -0.027(3) -0.022(3) 0.012(3)
C35 0.078(3) 0.073(3) 0.047(3) -0.009(2) -0.018(2) -0.008(3)
C67 0.079(3) 0.079(4) 0.054(3) -0.016(3) 0.003(2) -0.020(3)
C65 0.083(3) 0.051(3) 0.084(4) 0.013(3) -0.006(3) -0.028(3)
C66 0.072(3) 0.093(4) 0.045(3) 0.022(3) -0.017(2) -0.031(3)
C68 0.044(2) 0.062(3) 0.073(3) 0.006(2) -0.006(2) -0.011(2)
C43 0.087(4) 0.036(3) 0.111(5) -0.001(3) -0.028(3) -0.011(3)
C12 0.080(4) 0.092(4) 0.060(3) -0.019(3) -0.023(3) -0.019(3)
C44 0.058(3) 0.050(3) 0.101(4) -0.008(3) -0.024(3) -0.003(2)
C33 0.105(5) 0.113(5) 0.065(4) 0.009(4) -0.047(3) -0.031(4)
C13 0.078(4) 0.101(5) 0.088(4) -0.039(4) -0.020(3) -0.028(3)
C24 0.085(4) 0.067(4) 0.075(4) 0.012(3) -0.036(3) -0.008(3)
C23 0.075(3) 0.055(3) 0.091(4) -0.002(3) -0.037(3) 0.006(3)
C34 0.126(5) 0.097(5) 0.056(3) -0.017(3) -0.037(3) -0.014(4)
Cl1 0.1120(15) 0.1361(18) 0.172(2) 0.0465(16) -0.0527(15) -0.0511(14)
Cl2 0.202(3) 0.158(2) 0.1056(16) -0.0006(14) -0.0209(16) -0.077(2)
C111 0.120(7) 0.208(12) 0.260(14) -0.155(11) -0.007(8) 0.061(7)

loop_
_geom_bond_atom_site_label_1
_geom_bond_atom_site_label_2
_geom_bond_distance
_geom_bond_site_symmetry_2
_geom_bond_publ_flag
C78 C77 1.356(6) . ?
C78 C72 1.405(6) 2_656 ?
C78 H78 0.93 . ?
Fe1 C70 1.895(4) . ?
Fe1 C64 2.100(4) . ?
Fe1 C62 2.129(4) . ?
Fe1 C61 2.129(4) . ?
Fe1 C63 2.132(4) . ?
Fe1 C60 2.134(4) . ?
Fe1 P1 2.1787(13) . ?
Fe1 P2 2.1845(14) . ?
P2 C30 1.850(4) . ?
P2 C40 1.850(4) . ?
P2 C52 1.870(4) . ?
P1 C10 1.826(4) . ?
P1 C51 1.833(4) . ?
P1 C20 1.843(4) . ?
C51 C52 1.522(6) . ?
C51 H51A 0.97 . ?
C51 H51B 0.97 . ?
C52 H52A 0.97 . ?
C52 H52B 0.97 . ?
C74 C73 1.418(5) . ?
C74 C76 1.422(5) 2_656 ?
C74 C75 1.424(5) . ?
C71 C70 1.227(5) . ?
C71 C75 1.419(5) . ?
C76 C77 1.420(6) . ?
C76 C74 1.422(5) 2_656 ?
C76 C75 1.434(5) . ?
C40 C41 1.385(6) . ?
C40 C45 1.391(6) . ?
C73 C72 1.361(6) . ?
C73 H73 0.93 . ?
C61 C60 1.425(6) . ?
C61 C62 1.427(6) . ?
C61 C66 1.506(6) . ?
C60 C64 1.434(6) . ?
C60 C65 1.499(6) . ?
C77 H77 0.93 . ?
C10 C15 1.392(7) . ?
C10 C11 1.393(6) . ?
C31 C30 1.380(6) . ?
C31 C32 1.390(6) . ?
C31 H31 0.93 . ?
C64 C63 1.423(6) . ?
C64 C69 1.500(6) . ?
C20 C25 1.385(6) . ?
C20 C21 1.389(6) . ?
C30 C35 1.386(6) . ?
C63 C62 1.413(6) . ?
C63 C68 1.498(6) . ?
C72 C78 1.405(6) 2_656 ?
C72 H72 0.93 . ?
C25 C24 1.395(6) . ?
C25 H25 0.93 . ?
C45 C44 1.385(6) . ?
C45 H45 0.93 . ?
C62 C67 1.495(6) . ?
C11 C12 1.386(7) . ?
C11 H11 0.93 . ?
C42 C43 1.363(7) . ?
C42 C41 1.389(6) . ?
C42 H42 0.93 . ?
C32 C33 1.353(8) . ?
C32 H32 0.93 . ?
C69 H69A 0.96 . ?
C69 H69B 0.96 . ?
C69 H69C 0.96 . ?
C14 C13 1.363(8) . ?
C14 C15 1.382(7) . ?
C14 H14 0.93 . ?
C15 H15 0.93 . ?
C41 H41 0.93 . ?
C21 C22 1.397(7) . ?
C21 H21 0.93 . ?
C22 C23 1.358(8) . ?
C22 H22 0.93 . ?
C35 C34 1.391(7) . ?
C35 H35 0.93 . ?
C67 H67A 0.96 . ?
C67 H67B 0.96 . ?
C67 H67C 0.96 . ?
C65 H65A 0.96 . ?
C65 H65B 0.96 . ?
C65 H65C 0.96 . ?
C66 H66A 0.96 . ?
C66 H66B 0.96 . ?
C66 H66C 0.96 . ?
C68 H68A 0.96 . ?
C68 H68B 0.96 . ?
C68 H68C 0.96 . ?
C43 C44 1.366(7) . ?
C43 H43 0.93 . ?
C12 C13 1.370(8) . ?
C12 H12 0.93 . ?
C44 H44 0.93 . ?
C33 C34 1.356(8) . ?
C33 H33 0.93 . ?
C13 H13 0.93 . ?
C24 C23 1.366(7) . ?
C24 H24 0.93 . ?
C23 H23 0.93 . ?
C34 H34 0.93 . ?
Cl1 C111 1.642(11) . ?
Cl2 C111 1.790(12) . ?
C111 H11A 0.97 . ?
C111 H11B 0.97 . ?
